data_4004009
loop_
_publ_author_name
'Zhang, Zhi-Xu'
'Su, Chang-Yuan'
'Li, Jie'
'Song, Xian-Jiang'
'Fu, Da-Wei'
'Zhang, Yi'

_publ_section_title
;
 Ferroelastic Hybrid Bismuth Bromides with Dual Dielectric Switches
;
_journal_name_full 'Chemistry of Materials'
_journal_paper_doi 10.1021/acs.chemmater.1c01699
_journal_year 2021
_chemical_formula_moiety 'Bi2 Br9, 3(C6 H16 N)'
_chemical_formula_sum 'C18 H48 Bi2 Br9 N3'
_chemical_formula_weight 1443.74
_space_group_IT_number 60
_space_group_name_Hall '-P 2n 2ab'
_space_group_name_H-M_alt 'P b c n'
_symmetry_cell_setting orthorhombic
_symmetry_space_group_name_H-M 'P b c n'
_atom_sites_solution_hydrogens geom
_atom_sites_solution_primary direct
_atom_sites_solution_secondary difmap
_audit_creation_method SHELXL-97
_cell_angle_alpha 90.00
_cell_angle_beta 90.00
_cell_angle_gamma 90.00
_cell_formula_units_Z 8
_cell_length_a 23.0597(8)
_cell_length_b 18.4426(7)
_cell_length_c 18.2352(7)
_cell_measurement_reflns_used 9690
_cell_measurement_temperature 148.00(10)
_cell_measurement_theta_max 28.8660
_cell_measurement_theta_min 2.6280
_cell_volume 7755.1(5)
_computing_cell_refinement 'CrysAlisPro 1.171.40.14e (Rigaku OD, 2018)'
_computing_data_collection 'CrysAlisPro 1.171.40.14e (Rigaku OD, 2018)'
_computing_data_reduction 'CrysAlisPro 1.171.40.14e (Rigaku OD, 2018)'
_computing_structure_refinement 'SHELXL-97 (Sheldrick, 1997)'
_computing_structure_solution 'SHELXS-97 (Sheldrick, 1990)'
_diffrn_ambient_temperature 148.00(10)
_diffrn_measured_fraction_theta_full 0.991
_diffrn_measured_fraction_theta_max 0.991
_diffrn_measurement_device_type 'XtaLAB Synergy R, DW system, HyPix'
_diffrn_measurement_method '\w scans'
_diffrn_radiation_monochromator graphite
_diffrn_radiation_source 'fine-focus sealed tube'
_diffrn_radiation_type MoK\a
_diffrn_radiation_wavelength 0.71073
_diffrn_reflns_av_R_equivalents 0.1436
_diffrn_reflns_av_sigmaI/netI 0.1215
_diffrn_reflns_limit_h_max 27
_diffrn_reflns_limit_h_min -24
_diffrn_reflns_limit_k_max 21
_diffrn_reflns_limit_k_min -21
_diffrn_reflns_limit_l_max 21
_diffrn_reflns_limit_l_min -21
_diffrn_reflns_number 34894
_diffrn_reflns_theta_full 25.00
_diffrn_reflns_theta_max 25.00
_diffrn_reflns_theta_min 2.48
_exptl_absorpt_coefficient_mu 18.351
_exptl_absorpt_correction_T_max 1.00000
_exptl_absorpt_correction_T_min 0.03696
_exptl_absorpt_correction_type multi-scan
_exptl_absorpt_process_details 'CrysAlisPro 1.171.39.46 (Rigaku OD, 2018)'
_exptl_crystal_colour yellow
_exptl_crystal_density_diffrn 2.473
_exptl_crystal_density_method 'not measured'
_exptl_crystal_description block
_exptl_crystal_F_000 5264
_exptl_crystal_size_max 0.22
_exptl_crystal_size_mid 0.21
_exptl_crystal_size_min 0.21
_refine_diff_density_max 5.983
_refine_diff_density_min -7.854
_refine_diff_density_rms 0.531
_refine_ls_extinction_coef 0.00012(2)
_refine_ls_extinction_expression Fc^*^=kFc[1+0.001xFc^2^\l^3^/sin(2\q)]^-1/4^
_refine_ls_extinction_method SHELXL
_refine_ls_goodness_of_fit_ref 1.030
_refine_ls_hydrogen_treatment mixed
_refine_ls_matrix_type full
_refine_ls_number_parameters 291
_refine_ls_number_reflns 6763
_refine_ls_number_restraints 307
_refine_ls_restrained_S_all 1.009
_refine_ls_R_factor_all 0.1582
_refine_ls_R_factor_gt 0.1292
_refine_ls_shift/su_max 0.047
_refine_ls_shift/su_mean 0.001
_refine_ls_structure_factor_coef Fsqd
_refine_ls_weighting_details 'calc w=1/[\s^2^(Fo^2^)+(0.1975P)^2^+0.0000P] where P=(Fo^2^+2Fc^2^)/3'
_refine_ls_weighting_scheme calc
_refine_ls_wR_factor_gt 0.3266
_refine_ls_wR_factor_ref 0.3499
_reflns_number_gt 4123
_reflns_number_total 6763
_reflns_threshold_expression >2sigma(I)
_cod_data_source_file cm1c01699_si_006.cif
_cod_data_source_block DMTBA-148K
_cod_database_code 4004009

loop_
_symmetry_equiv_pos_as_xyz
'x, y, z'
'-x+1/2, -y+1/2, z+1/2'
'x+1/2, -y+1/2, -z'
'-x, y, -z+1/2'
'-x, -y, -z'
'x-1/2, y-1/2, -z-1/2'
'-x-1/2, y-1/2, z'
'x, -y, z-1/2'

loop_
_atom_site_label
_atom_site_type_symbol
_atom_site_fract_x
_atom_site_fract_y
_atom_site_fract_z
_atom_site_U_iso_or_equiv
_atom_site_adp_type
_atom_site_occupancy
_atom_site_symmetry_multiplicity
_atom_site_calc_flag
_atom_site_refinement_flags
_atom_site_disorder_assembly
_atom_site_disorder_group
N2 N 0.2340(4) 0.3682(6) 0.2215(6) 0.058(2) Uani 1 1 d U . .
H2A H 0.2232 0.4144 0.2106 0.069 Uiso 1 1 calc R . .
C5 C 0.4638(5) 0.0531(5) 0.3393(6) 0.040(2) Uani 1 1 d U . .
H5A H 0.4616 0.0054 0.3599 0.060 Uiso 1 1 d R . .
H5B H 0.5035 0.0648 0.3288 0.060 Uiso 1 1 d R . .
H5C H 0.4416 0.0548 0.2947 0.060 Uiso 1 1 d R . .
C2 C 0.3359(5) 0.0860(7) 0.3404(6) 0.051(3) Uani 1 1 d U . .
H2B H 0.3533 0.0581 0.3017 0.076 Uiso 1 1 d R . .
H2C H 0.3287 0.1344 0.3235 0.076 Uiso 1 1 d R . .
H2D H 0.3000 0.0638 0.3548 0.076 Uiso 1 1 d R . .
Bi1 Bi 0.311484(15) 0.096390(19) 0.07891(2) 0.03259(11) Uani 1 1 d U . .
Bi2 Bi 0.141589(15) 0.12374(2) 0.06610(2) 0.03411(11) Uani 1 1 d U . .
Br6 Br 0.22661(4) 0.11589(6) 0.19827(7) 0.0410(3) Uani 1 1 d U . .
Br5 Br 0.24124(4) 0.20721(5) 0.00267(6) 0.0376(3) Uani 1 1 d U . .
Br3 Br 0.38356(4) 0.19338(5) 0.14319(7) 0.0414(3) Uani 1 1 d U . .
Br2 Br 0.36519(4) -0.01931(6) 0.14629(7) 0.0465(3) Uani 1 1 d U . .
Br1 Br 0.37686(4) 0.08901(5) -0.04840(7) 0.0409(3) Uani 1 1 d U . .
Br8 Br 0.05911(4) 0.04353(5) 0.13510(6) 0.0391(3) Uani 1 1 d U . .
Br7 Br 0.08438(5) 0.12089(6) -0.06236(7) 0.0430(3) Uani 1 1 d U . .
Br4 Br 0.21921(4) -0.00352(5) 0.02001(7) 0.0399(3) Uani 1 1 d U . .
Br9 Br 0.08919(5) 0.24718(5) 0.11023(7) 0.0448(3) Uani 1 1 d U . .
N3 N 0.0572(3) 0.1458(5) 0.4395(4) 0.0319(17) Uani 1 1 d U . .
H3A H 0.0218 0.1355 0.4201 0.038 Uiso 1 1 d R . .
N1 N 0.3755(3) 0.0888(4) 0.4047(5) 0.0362(18) Uani 1 1 d U . .
H1A H 0.3755 0.0427 0.4227 0.043 Uiso 1 1 calc R . .
C3 C 0.4396(4) 0.1063(5) 0.3920(6) 0.0340(17) Uani 1 1 d U . .
C9 C 0.2858(6) 0.3730(6) 0.2628(7) 0.0523(19) Uani 1 1 d U . .
C6 C 0.4691(4) 0.1028(6) 0.4667(6) 0.039(2) Uani 1 1 d U . .
H6A H 0.4516 0.1381 0.4984 0.058 Uiso 1 1 d R . .
H6B H 0.5096 0.1131 0.4614 0.058 Uiso 1 1 d R . .
H6C H 0.4642 0.0553 0.4874 0.058 Uiso 1 1 d R . .
C10 C 0.2727(5) 0.4280(6) 0.3227(6) 0.042(2) Uani 1 1 d U . .
H10A H 0.3056 0.4350 0.3542 0.064 Uiso 1 1 d R . .
H10B H 0.2408 0.4093 0.3509 0.064 Uiso 1 1 d R . .
H10C H 0.2618 0.4735 0.3011 0.064 Uiso 1 1 d R . .
C15 C 0.0999(4) 0.1485(6) 0.3757(5) 0.0336(18) Uani 1 1 d U . .
C7 C 0.1851(5) 0.3347(7) 0.2582(7) 0.058(3) Uani 1 1 d U . .
H7A H 0.1531 0.3343 0.2245 0.087 Uiso 1 1 d R . .
H7B H 0.1763 0.3660 0.2987 0.087 Uiso 1 1 d R . .
H7C H 0.1918 0.2864 0.2759 0.087 Uiso 1 1 d R . .
C17 C 0.1582(4) 0.1722(5) 0.3971(6) 0.035(2) Uani 1 1 d U . .
H17A H 0.1829 0.1728 0.3548 0.053 Uiso 1 1 d R . .
H17B H 0.1741 0.1400 0.4333 0.053 Uiso 1 1 d R . .
H17C H 0.1556 0.2202 0.4172 0.053 Uiso 1 1 d R . .
C13 C 0.0697(5) 0.0889(6) 0.4933(6) 0.048(3) Uani 1 1 d U . .
H13A H 0.0737 0.0433 0.4683 0.072 Uiso 1 1 d R . .
H13B H 0.0386 0.0857 0.5281 0.072 Uiso 1 1 d R . .
H13C H 0.1052 0.1000 0.5185 0.072 Uiso 1 1 d R . .
C11 C 0.3009(4) 0.2995(5) 0.2975(6) 0.039(2) Uani 1 1 d U . .
H11A H 0.3350 0.3020 0.3276 0.059 Uiso 1 1 d R . .
H11B H 0.3083 0.2689 0.2560 0.059 Uiso 1 1 d R . .
H11C H 0.2694 0.2799 0.3256 0.059 Uiso 1 1 d R . .
C1 C 0.3452(5) 0.1330(6) 0.4627(7) 0.043(2) Uani 1 1 d U . .
H1B H 0.3693 0.1363 0.5055 0.064 Uiso 1 1 d R . .
H1C H 0.3090 0.1106 0.4755 0.064 Uiso 1 1 d R . .
H1D H 0.3381 0.1807 0.4437 0.064 Uiso 1 1 d R . .
C18 C 0.0736(5) 0.1944(7) 0.3124(6) 0.048(2) Uani 1 1 d U . .
H18A H 0.0355 0.1772 0.3003 0.072 Uiso 1 1 d R . .
H18B H 0.0984 0.1898 0.2705 0.072 Uiso 1 1 d R . .
H18C H 0.0714 0.2444 0.3268 0.072 Uiso 1 1 d R . .
C8 C 0.24510(10) 0.3296(7) 0.1475(2) 0.054(3) Uani 1 1 d U . .
H8A H 0.2577 0.3645 0.1118 0.081 Uiso 1 1 calc RD . .
H8B H 0.2099 0.3071 0.1310 0.081 Uiso 1 1 calc R . .
H8C H 0.2746 0.2934 0.1537 0.081 Uiso 1 1 calc R . .
C14 C 0.0511(5) 0.2165(6) 0.4807(6) 0.044(2) Uani 1 1 d U . .
H14A H 0.0429 0.2546 0.4465 0.066 Uiso 1 1 d R . .
H14B H 0.0865 0.2270 0.5061 0.066 Uiso 1 1 d R . .
H14C H 0.0199 0.2129 0.5154 0.066 Uiso 1 1 d R . .
C16 C 0.1053(5) 0.0681(6) 0.3454(6) 0.042(2) Uani 1 1 d U . .
H16A H 0.0674 0.0518 0.3314 0.063 Uiso 1 1 d R . .
H16B H 0.1205 0.0369 0.3828 0.063 Uiso 1 1 d R . .
H16C H 0.1305 0.0671 0.3035 0.063 Uiso 1 1 d R . .
C4 C 0.4421(5) 0.1818(6) 0.3616(6) 0.044(2) Uani 1 1 d U . .
H4A H 0.4257 0.2140 0.3975 0.065 Uiso 1 1 d R . .
H4B H 0.4197 0.1843 0.3173 0.065 Uiso 1 1 d R . .
H4C H 0.4813 0.1960 0.3516 0.065 Uiso 1 1 d R . .
C12 C 0.33425(12) 0.4045(6) 0.2078(3) 0.057(3) Uani 1 1 d U . .
H12A H 0.3707 0.4068 0.2331 0.086 Uiso 1 1 d R . .
H12B H 0.3261 0.4507 0.1858 0.086 Uiso 1 1 d R . .
H12C H 0.3360 0.3681 0.1704 0.086 Uiso 1 1 d RD . .

loop_
_atom_site_aniso_label
_atom_site_aniso_U_11
_atom_site_aniso_U_22
_atom_site_aniso_U_33
_atom_site_aniso_U_23
_atom_site_aniso_U_13
_atom_site_aniso_U_12
N2 0.065(3) 0.050(4) 0.058(4) -0.001(3) -0.006(3) 0.010(3)
C5 0.045(4) 0.038(4) 0.037(4) 0.004(4) 0.008(3) 0.003(3)
C2 0.054(4) 0.062(5) 0.037(4) 0.012(4) -0.020(3) -0.005(4)
Bi1 0.02402(17) 0.02652(17) 0.0472(2) 0.00078(17) 0.00085(14) -0.00115(13)
Bi2 0.02403(18) 0.03077(17) 0.0475(2) 0.00109(18) 0.00066(14) 0.00172(14)
Br6 0.0270(5) 0.0444(5) 0.0517(6) 0.0038(5) 0.0017(4) -0.0007(4)
Br5 0.0300(5) 0.0296(4) 0.0533(6) 0.0030(5) 0.0009(4) 0.0018(4)
Br3 0.0294(5) 0.0379(5) 0.0568(7) -0.0055(5) -0.0003(4) -0.0049(4)
Br2 0.0387(5) 0.0348(5) 0.0661(8) 0.0108(6) 0.0005(5) 0.0042(4)
Br1 0.0325(5) 0.0316(5) 0.0586(7) -0.0038(5) 0.0064(4) -0.0006(4)
Br8 0.0307(5) 0.0367(5) 0.0499(6) 0.0033(5) 0.0022(4) -0.0014(4)
Br7 0.0357(5) 0.0424(5) 0.0511(6) 0.0018(5) -0.0012(4) 0.0024(4)
Br4 0.0297(5) 0.0297(4) 0.0604(7) -0.0008(5) -0.0010(4) -0.0018(4)
Br9 0.0473(6) 0.0337(5) 0.0534(7) 0.0034(5) 0.0072(5) 0.0082(4)
N3 0.032(3) 0.045(3) 0.019(3) -0.001(3) 0.002(2) -0.001(3)
N1 0.029(3) 0.029(3) 0.050(4) -0.003(3) -0.006(3) 0.002(3)
C3 0.036(3) 0.026(3) 0.040(3) 0.004(3) -0.001(3) -0.006(3)
C9 0.062(3) 0.039(3) 0.056(4) -0.003(3) -0.004(3) 0.008(3)
C6 0.032(4) 0.046(4) 0.039(4) -0.002(4) -0.002(3) -0.003(4)
C10 0.049(5) 0.039(4) 0.040(4) 0.006(3) 0.006(3) 0.005(4)
C15 0.034(3) 0.045(3) 0.022(3) -0.004(3) 0.005(2) 0.002(3)
C7 0.070(4) 0.057(5) 0.048(5) -0.004(5) -0.005(4) -0.009(4)
C17 0.038(3) 0.037(4) 0.030(4) -0.005(4) -0.002(3) -0.005(3)
C13 0.052(5) 0.042(4) 0.049(5) 0.015(4) -0.002(4) 0.000(4)
C11 0.045(4) 0.031(3) 0.043(5) -0.005(3) -0.003(3) 0.002(3)
C1 0.036(4) 0.044(4) 0.048(4) 0.012(4) -0.001(3) 0.001(4)
C18 0.045(4) 0.064(4) 0.036(4) 0.003(4) -0.007(3) -0.005(4)
C8 0.062(5) 0.048(5) 0.052(4) 0.001(4) -0.011(4) 0.011(4)
C14 0.051(5) 0.035(4) 0.045(5) -0.010(4) -0.004(4) -0.009(4)
C16 0.046(4) 0.044(3) 0.037(5) -0.011(4) 0.009(3) -0.006(3)
C4 0.039(4) 0.039(3) 0.053(5) 0.009(4) -0.015(4) -0.004(3)
C12 0.068(4) 0.046(5) 0.058(5) -0.012(4) 0.010(4) -0.009(4)

loop_
_atom_type_symbol
_atom_type_description
_atom_type_scat_dispersion_real
_atom_type_scat_dispersion_imag
_atom_type_scat_source
C C 0.0033 0.0016 'International Tables Vol C Tables 4.2.6.8 and 6.1.1.4'
H H 0.0000 0.0000 'International Tables Vol C Tables 4.2.6.8 and 6.1.1.4'
Bi Bi -4.1077 10.2566 'International Tables Vol C Tables 4.2.6.8 and 6.1.1.4'
Br Br -0.2901 2.4595 'International Tables Vol C Tables 4.2.6.8 and 6.1.1.4'
N N 0.0061 0.0033 'International Tables Vol C Tables 4.2.6.8 and 6.1.1.4'

loop_
_geom_angle_atom_site_label_1
_geom_angle_atom_site_label_2
_geom_angle_atom_site_label_3
_geom_angle
_geom_angle_site_symmetry_1
_geom_angle_site_symmetry_3
_geom_angle_publ_flag
C9 N2 C7 115.9(11) . . ?
C9 N2 C8 110.7(9) . . ?
C7 N2 C8 109.6(9) . . ?
C9 N2 H2A 106.7 . . ?
C7 N2 H2A 106.7 . . ?
C8 N2 H2A 106.7 . . ?
C3 C5 H5A 109.5 . . ?
C3 C5 H5B 109.8 . . ?
H5A C5 H5B 109.5 . . ?
C3 C5 H5C 109.1 . . ?
H5A C5 H5C 109.5 . . ?
H5B C5 H5C 109.5 . . ?
N1 C2 H2B 110.1 . . ?
N1 C2 H2C 109.2 . . ?
H2B C2 H2C 109.5 . . ?
N1 C2 H2D 109.1 . . ?
H2B C2 H2D 109.5 . . ?
H2C C2 H2D 109.5 . . ?
Br3 Bi1 Br2 92.44(3) . . ?
Br3 Bi1 Br1 93.51(3) . . ?
Br2 Bi1 Br1 95.22(4) . . ?
Br3 Bi1 Br6 90.42(3) . . ?
Br2 Bi1 Br6 93.65(4) . . ?
Br1 Bi1 Br6 170.14(3) . . ?
Br3 Bi1 Br5 94.77(3) . . ?
Br2 Bi1 Br5 172.48(3) . . ?
Br1 Bi1 Br5 86.45(3) . . ?
Br6 Bi1 Br5 84.21(3) . . ?
Br3 Bi1 Br4 172.57(3) . . ?
Br2 Bi1 Br4 90.16(3) . . ?
Br1 Bi1 Br4 93.19(3) . . ?
Br6 Bi1 Br4 82.47(3) . . ?
Br5 Bi1 Br4 82.42(3) . . ?
Br7 Bi2 Br9 93.24(4) . . ?
Br7 Bi2 Br8 92.83(3) . . ?
Br9 Bi2 Br8 90.45(3) . . ?
Br7 Bi2 Br5 92.86(3) . . ?
Br9 Bi2 Br5 91.44(3) . . ?
Br8 Bi2 Br5 173.90(3) . . ?
Br7 Bi2 Br4 91.87(3) . . ?
Br9 Bi2 Br4 170.90(3) . . ?
Br8 Bi2 Br4 96.82(3) . . ?
Br5 Bi2 Br4 80.79(3) . . ?
Br7 Bi2 Br6 169.55(3) . . ?
Br9 Bi2 Br6 95.19(3) . . ?
Br8 Bi2 Br6 93.27(3) . . ?
Br5 Bi2 Br6 80.78(3) . . ?
Br4 Bi2 Br6 78.99(3) . . ?
Bi1 Br6 Bi2 81.49(3) . . ?
Bi1 Br5 Bi2 83.31(3) . . ?
Bi1 Br4 Bi2 81.18(3) . . ?
C13 N3 C14 107.7(8) . . ?
C13 N3 C15 114.1(8) . . ?
C14 N3 C15 114.3(8) . . ?
C13 N3 H3A 106.8 . . ?
C14 N3 H3A 106.8 . . ?
C15 N3 H3A 106.7 . . ?
C2 N1 C1 106.8(8) . . ?
C2 N1 C3 118.7(9) . . ?
C1 N1 C3 116.0(8) . . ?
C2 N1 H1A 104.6 . . ?
C1 N1 H1A 104.6 . . ?
C3 N1 H1A 104.6 . . ?
C5 C3 C4 111.1(9) . . ?
C5 C3 C6 112.5(9) . . ?
C4 C3 C6 110.7(9) . . ?
C5 C3 N1 108.7(8) . . ?
C4 C3 N1 106.8(8) . . ?
C6 C3 N1 106.6(8) . . ?
N2 C9 C10 104.9(10) . . ?
N2 C9 C11 110.8(10) . . ?
C10 C9 C11 109.8(10) . . ?
N2 C9 C12 106.0(9) . . ?
C10 C9 C12 110.2(9) . . ?
C11 C9 C12 114.7(9) . . ?
C3 C6 H6A 108.8 . . ?
C3 C6 H6B 109.8 . . ?
H6A C6 H6B 109.5 . . ?
C3 C6 H6C 109.8 . . ?
H6A C6 H6C 109.5 . . ?
H6B C6 H6C 109.5 . . ?
C9 C10 H10A 111.2 . . ?
C9 C10 H10B 107.3 . . ?
H10A C10 H10B 109.5 . . ?
C9 C10 H10C 109.9 . . ?
H10A C10 H10C 109.5 . . ?
H10B C10 H10C 109.5 . . ?
C17 C15 N3 113.4(8) . . ?
C17 C15 C18 113.1(9) . . ?
N3 C15 C18 109.5(8) . . ?
C17 C15 C16 107.4(8) . . ?
N3 C15 C16 106.7(8) . . ?
C18 C15 C16 106.3(8) . . ?
N2 C7 H7A 107.8 . . ?
N2 C7 H7B 105.3 . . ?
H7A C7 H7B 109.5 . . ?
N2 C7 H7C 115.1 . . ?
H7A C7 H7C 109.5 . . ?
H7B C7 H7C 109.5 . . ?
C15 C17 H17A 109.5 . . ?
C15 C17 H17B 110.4 . . ?
H17A C17 H17B 109.5 . . ?
C15 C17 H17C 108.6 . . ?
H17A C17 H17C 109.5 . . ?
H17B C17 H17C 109.5 . . ?
N3 C13 H13A 109.1 . . ?
N3 C13 H13B 109.8 . . ?
H13A C13 H13B 109.5 . . ?
N3 C13 H13C 109.5 . . ?
H13A C13 H13C 109.5 . . ?
H13B C13 H13C 109.5 . . ?
C9 C11 H11A 112.3 . . ?
C9 C11 H11B 103.6 . . ?
H11A C11 H11B 109.5 . . ?
C9 C11 H11C 112.3 . . ?
H11A C11 H11C 109.5 . . ?
H11B C11 H11C 109.5 . . ?
N1 C1 H1B 109.6 . . ?
N1 C1 H1C 109.9 . . ?
H1B C1 H1C 109.5 . . ?
N1 C1 H1D 108.9 . . ?
H1B C1 H1D 109.5 . . ?
H1C C1 H1D 109.5 . . ?
C15 C18 H18A 110.3 . . ?
C15 C18 H18B 108.1 . . ?
H18A C18 H18B 109.5 . . ?
C15 C18 H18C 110.0 . . ?
H18A C18 H18C 109.5 . . ?
H18B C18 H18C 109.5 . . ?
N2 C8 H8A 109.5 . . ?
N2 C8 H8B 109.5 . . ?
H8A C8 H8B 109.5 . . ?
N2 C8 H8C 109.5 . . ?
H8A C8 H8C 109.5 . . ?
H8B C8 H8C 109.5 . . ?
N3 C14 H14A 109.1 . . ?
N3 C14 H14B 109.5 . . ?
H14A C14 H14B 109.5 . . ?
N3 C14 H14C 109.8 . . ?
H14A C14 H14C 109.5 . . ?
H14B C14 H14C 109.5 . . ?
C15 C16 H16A 108.3 . . ?
C15 C16 H16B 110.0 . . ?
H16A C16 H16B 109.5 . . ?
C15 C16 H16C 110.1 . . ?
H16A C16 H16C 109.5 . . ?
H16B C16 H16C 109.5 . . ?
C3 C4 H4A 107.8 . . ?
C3 C4 H4B 109.6 . . ?
H4A C4 H4B 109.5 . . ?
C3 C4 H4C 111.0 . . ?
H4A C4 H4C 109.5 . . ?
H4B C4 H4C 109.5 . . ?
C9 C12 H12A 108.9 . . ?
C9 C12 H12B 116.5 . . ?
H12A C12 H12B 109.5 . . ?
C9 C12 H12C 102.7 . . ?
H12A C12 H12C 109.5 . . ?
H12B C12 H12C 109.5 . . ?

loop_
_geom_bond_atom_site_label_1
_geom_bond_atom_site_label_2
_geom_bond_distance
_geom_bond_site_symmetry_2
_geom_bond_publ_flag
N2 C9 1.416(17) . ?
N2 C7 1.450(16) . ?
N2 C8 1.546(13) . ?
N2 H2A 0.9100 . ?
C5 C3 1.483(15) . ?
C5 H5A 0.9600 . ?
C5 H5B 0.9601 . ?
C5 H5C 0.9600 . ?
C2 N1 1.486(14) . ?
C2 H2B 0.9600 . ?
C2 H2C 0.9601 . ?
C2 H2D 0.9601 . ?
Bi1 Br3 2.7086(11) . ?
Bi1 Br2 2.7562(12) . ?
Bi1 Br1 2.7713(12) . ?
Bi1 Br6 2.9492(12) . ?
Bi1 Br5 2.9552(11) . ?
Bi1 Br4 3.0126(11) . ?
Bi2 Br7 2.6890(12) . ?
Bi2 Br9 2.7000(11) . ?
Bi2 Br8 2.7182(11) . ?
Bi2 Br5 2.9981(10) . ?
Bi2 Br4 3.0690(10) . ?
Bi2 Br6 3.1102(12) . ?
N3 C13 1.465(14) . ?
N3 C14 1.511(14) . ?
N3 C15 1.524(12) . ?
N3 H3A 0.9100 . ?
N1 C1 1.506(14) . ?
N1 C3 1.531(13) . ?
N1 H1A 0.9100 . ?
C3 C4 1.500(14) . ?
C3 C6 1.523(15) . ?
C9 C10 1.521(17) . ?
C9 C11 1.535(15) . ?
C9 C12 1.610(14) . ?
C6 H6A 0.9600 . ?
C6 H6B 0.9600 . ?
C6 H6C 0.9599 . ?
C10 H10A 0.9600 . ?
C10 H10B 0.9600 . ?
C10 H10C 0.9600 . ?
C15 C17 1.468(14) . ?
C15 C18 1.555(15) . ?
C15 C16 1.586(15) . ?
C7 H7A 0.9600 . ?
C7 H7B 0.9601 . ?
C7 H7C 0.9601 . ?
C17 H17A 0.9601 . ?
C17 H17B 0.9599 . ?
C17 H17C 0.9601 . ?
C13 H13A 0.9601 . ?
C13 H13B 0.9601 . ?
C13 H13C 0.9600 . ?
C11 H11A 0.9600 . ?
C11 H11B 0.9601 . ?
C11 H11C 0.9601 . ?
C1 H1B 0.9600 . ?
C1 H1C 0.9600 . ?
C1 H1D 0.9601 . ?
C18 H18A 0.9602 . ?
C18 H18B 0.9599 . ?
C18 H18C 0.9600 . ?
C8 H8A 0.9600 . ?
C8 H8B 0.9600 . ?
C8 H8C 0.9600 . ?
C14 H14A 0.9600 . ?
C14 H14B 0.9600 . ?
C14 H14C 0.9600 . ?
C16 H16A 0.9599 . ?
C16 H16B 0.9600 . ?
C16 H16C 0.9600 . ?
C4 H4A 0.9600 . ?
C4 H4B 0.9600 . ?
C4 H4C 0.9599 . ?
C12 H12A 0.9601 . ?
C12 H12B 0.9600 . ?
C12 H12C 0.9599 . ?

loop_
_geom_hbond_atom_site_label_D
_geom_hbond_atom_site_label_H
_geom_hbond_atom_site_label_A
_geom_hbond_distance_DH
_geom_hbond_distance_HA
_geom_hbond_distance_DA
_geom_hbond_angle_DHA
_geom_hbond_site_symmetry_A
C4 H4C Br3 0.96 3.12 4.027(10) 158.9 4_655
C4 H4A Br7 0.96 3.14 3.941(11) 141.9 2
C16 H16C Br6 0.96 3.07 3.974(11) 158.4 .
C16 H16A Br8 0.96 2.98 3.836(11) 148.5 4
C14 H14C Br7 0.96 3.06 3.883(11) 144.1 4
C14 H14B Br3 0.96 2.98 3.717(11) 134.6 2
C8 H8C Br3 0.96 3.12 4.064(8) 166.8 .
C8 H8B Br9 0.96 3.02 3.962(5) 167.6 .
C8 H8A Br4 0.96 3.00 3.943(10) 167.2 7_665
C18 H18B Br9 0.96 3.11 3.830(11) 132.6 .
C1 H1D Br5 0.96 2.96 3.632(11) 127.9 2
C1 H1C Br4 0.96 2.97 3.903(11) 163.1 8_556
C1 H1B Br9 0.96 3.03 3.796(12) 137.7 2
C11 H11B Br3 0.96 3.03 3.921(11) 155.1 .
C11 H11A Br7 0.96 3.08 3.960(11) 152.6 2
C13 H13B Br7 0.96 2.98 3.816(12) 146.9 4
C13 H13B Br8 0.96 3.12 3.565(11) 110.3 8_556
C13 H13A Br7 0.96 3.09 4.014(11) 162.0 8_556
C7 H7A Br9 0.96 3.02 3.843(13) 145.2 .
C7 H7A Br2 0.96 3.08 3.572(13) 113.2 7_665
C10 H10A Br7 0.96 3.13 4.009(11) 152.4 2
C6 H6B Br1 0.96 3.09 3.862(10) 138.3 4_655
C6 H6A Br9 0.96 3.09 4.039(11) 172.7 2
N1 H1A Br1 0.91 2.49 3.388(8) 171.1 8_556
N3 H3A Br8 0.91 2.72 3.551(8) 153.0 4
C5 H5A Br1 0.96 3.10 3.884(11) 139.4 8_556
N2 H2A Br2 0.91 2.65 3.379(11) 137.6 7_665

loop_
_geom_torsion_atom_site_label_1
_geom_torsion_atom_site_label_2
_geom_torsion_atom_site_label_3
_geom_torsion_atom_site_label_4
_geom_torsion
_geom_torsion_site_symmetry_1
_geom_torsion_site_symmetry_2
_geom_torsion_site_symmetry_3
_geom_torsion_site_symmetry_4
_geom_torsion_publ_flag
Br3 Bi1 Br6 Bi2 134.45(3) . . . . ?
Br2 Bi1 Br6 Bi2 -133.08(3) . . . . ?
Br1 Bi1 Br6 Bi2 20.93(19) . . . . ?
Br5 Bi1 Br6 Bi2 39.69(3) . . . . ?
Br4 Bi1 Br6 Bi2 -43.40(3) . . . . ?
Br7 Bi2 Br6 Bi1 13.64(19) . . . . ?
Br9 Bi2 Br6 Bi1 -130.00(3) . . . . ?
Br8 Bi2 Br6 Bi1 139.25(3) . . . . ?
Br5 Bi2 Br6 Bi1 -39.38(3) . . . . ?
Br4 Bi2 Br6 Bi1 42.94(3) . . . . ?
Br3 Bi1 Br5 Bi2 -131.21(3) . . . . ?
Br2 Bi1 Br5 Bi2 32.5(3) . . . . ?
Br1 Bi1 Br5 Bi2 135.56(3) . . . . ?
Br6 Bi1 Br5 Bi2 -41.28(3) . . . . ?
Br4 Bi1 Br5 Bi2 41.86(3) . . . . ?
Br7 Bi2 Br5 Bi1 -132.57(3) . . . . ?
Br9 Bi2 Br5 Bi1 134.11(3) . . . . ?
Br8 Bi2 Br5 Bi1 26.2(3) . . . . ?
Br4 Bi2 Br5 Bi1 -41.14(3) . . . . ?
Br6 Bi2 Br5 Bi1 39.09(3) . . . . ?
Br3 Bi1 Br4 Bi2 27.3(3) . . . . ?
Br2 Bi1 Br4 Bi2 137.84(3) . . . . ?
Br1 Bi1 Br4 Bi2 -126.93(3) . . . . ?
Br6 Bi1 Br4 Bi2 44.18(3) . . . . ?
Br5 Bi1 Br4 Bi2 -40.94(3) . . . . ?
Br7 Bi2 Br4 Bi1 133.04(3) . . . . ?
Br9 Bi2 Br4 Bi1 8.9(3) . . . . ?
Br8 Bi2 Br4 Bi1 -133.89(3) . . . . ?
Br5 Bi2 Br4 Bi1 40.44(3) . . . . ?
Br6 Bi2 Br4 Bi1 -41.87(3) . . . . ?
C2 N1 C3 C5 -56.5(11) . . . . ?
C1 N1 C3 C5 174.2(9) . . . . ?
C2 N1 C3 C4 63.5(11) . . . . ?
C1 N1 C3 C4 -65.8(11) . . . . ?
C2 N1 C3 C6 -178.1(9) . . . . ?
C1 N1 C3 C6 52.6(11) . . . . ?
C7 N2 C9 C10 -68.8(12) . . . . ?
C8 N2 C9 C10 165.5(9) . . . . ?
C7 N2 C9 C11 49.6(14) . . . . ?
C8 N2 C9 C11 -76.1(12) . . . . ?
C7 N2 C9 C12 174.7(10) . . . . ?
C8 N2 C9 C12 48.9(11) . . . . ?
C13 N3 C15 C17 -68.6(11) . . . . ?
C14 N3 C15 C17 56.0(11) . . . . ?
C13 N3 C15 C18 164.1(9) . . . . ?
C14 N3 C15 C18 -71.3(10) . . . . ?
C13 N3 C15 C16 49.5(10) . . . . ?
C14 N3 C15 C16 174.0(8) . . . . ?
